data_2218886
loop_
_publ_author_name
'Hao, Lujiang'
'Mu, Chunhua'
'Kong, Binbin'

_publ_section_title
;
 Tricyclohexyl(piperidine-1-dithiocarboxylato-\k<i>S</i>)tin(IV)
;
_journal_coeditor_code BI2291
_journal_issue 8
_journal_name_full 'Acta Crystallographica Section E'
_journal_page_first m1035
_journal_paper_doi 10.1107/S1600536808021909
_journal_volume 64
_journal_year 2008
_chemical_formula_iupac '[Sn (C6 H11)3 (C6 H10 N S2)]'
_chemical_formula_moiety 'C24 H43 N S2 Sn'
_chemical_formula_sum 'C24 H43 N S2 Sn'
_chemical_formula_weight 528.40
_chemical_name_systematic
;
Tricyclohexyl(piperidine-1-dithiocarboxylato-\kS)tin(IV)
;
_space_group_IT_number 14
_symmetry_cell_setting monoclinic
_symmetry_space_group_name_Hall '-P 2ybc'
_symmetry_space_group_name_H-M 'P 1 21/c 1'
_atom_sites_solution_hydrogens geom
_atom_sites_solution_primary direct
_atom_sites_solution_secondary difmap
_audit_creation_method SHELXL-97
_cell_angle_alpha 90.00
_cell_angle_beta 109.598(8)
_cell_angle_gamma 90.00
_cell_formula_units_Z 4
_cell_length_a 17.227(8)
_cell_length_b 7.676(4)
_cell_length_c 20.827(10)
_cell_measurement_reflns_used 4846
_cell_measurement_temperature 295(2)
_cell_measurement_theta_max 25.87
_cell_measurement_theta_min 1.25
_cell_volume 2595(2)
_computing_cell_refinement 'SAINT-Plus (Bruker, 2001)'
_computing_data_collection 'APEX2 (Bruker, 2004)'
_computing_data_reduction 'SAINT-Plus (Bruker, 2001)'
_computing_molecular_graphics 'SHELXTL (Sheldrick, 2008)'
_computing_publication_material 'SHELXTL (Sheldrick, 2008)'
_computing_structure_refinement 'SHELXL97 (Sheldrick, 2008)'
_computing_structure_solution 'SHELXS97 (Sheldrick, 2008)'
_diffrn_ambient_temperature 295(2)
_diffrn_measured_fraction_theta_full 0.985
_diffrn_measured_fraction_theta_max 0.985
_diffrn_measurement_device_type 'Bruker APEXII CCD'
_diffrn_measurement_method '\f and \w'
_diffrn_radiation_monochromator graphite
_diffrn_radiation_source 'fine-focus sealed tube'
_diffrn_radiation_type MoK\a
_diffrn_radiation_wavelength 0.71073
_diffrn_reflns_av_R_equivalents 0.0806
_diffrn_reflns_av_sigmaI/netI 0.0622
_diffrn_reflns_limit_h_max 21
_diffrn_reflns_limit_h_min -21
_diffrn_reflns_limit_k_max 9
_diffrn_reflns_limit_k_min -9
_diffrn_reflns_limit_l_max 25
_diffrn_reflns_limit_l_min -25
_diffrn_reflns_number 22395
_diffrn_reflns_theta_full 25.70
_diffrn_reflns_theta_max 25.70
_diffrn_reflns_theta_min 1.25
_diffrn_standards_number 0
_exptl_absorpt_coefficient_mu 1.156
_exptl_absorpt_correction_T_max 0.874
_exptl_absorpt_correction_T_min 0.753
_exptl_absorpt_correction_type multi-scan
_exptl_absorpt_process_details '(SADABS; Bruker, 2001)'
_exptl_crystal_colour colorless
_exptl_crystal_density_diffrn 1.353
_exptl_crystal_density_method 'not measured'
_exptl_crystal_description block
_exptl_crystal_F_000 1104
_exptl_crystal_size_max 0.26
_exptl_crystal_size_mid 0.20
_exptl_crystal_size_min 0.12
_refine_diff_density_max 0.760
_refine_diff_density_min -0.662
_refine_ls_extinction_method none
_refine_ls_goodness_of_fit_ref 1.042
_refine_ls_hydrogen_treatment constr
_refine_ls_matrix_type full
_refine_ls_number_parameters 253
_refine_ls_number_reflns 4846
_refine_ls_number_restraints 36
_refine_ls_restrained_S_all 1.067
_refine_ls_R_factor_all 0.0879
_refine_ls_R_factor_gt 0.0530
_refine_ls_shift/su_max 0.001
_refine_ls_shift/su_mean 0.000
_refine_ls_structure_factor_coef Fsqd
_refine_ls_weighting_details 'calc w=1/[\s^2^(Fo^2^)+(0.0663P)^2^] where P=(Fo^2^+2Fc^2^)/3'
_refine_ls_weighting_scheme calc
_refine_ls_wR_factor_gt 0.1248
_refine_ls_wR_factor_ref 0.1412
_reflns_number_gt 3085
_reflns_number_total 4846
_reflns_threshold_expression I>2\s(I)
_cod_data_source_file bi2291.cif
_cod_data_source_block I
_cod_original_cell_volume 2594(2)
_cod_original_sg_symbol_H-M 'P 21/c'
_cod_database_code 2218886
_cod_database_fobs_code 2218886

loop_
_symmetry_equiv_pos_as_xyz
'x, y, z'
'-x, y+1/2, -z+1/2'
'-x, -y, -z'
'x, -y-1/2, z-1/2'

loop_
_atom_site_type_symbol
_atom_site_label
_atom_site_fract_x
_atom_site_fract_y
_atom_site_fract_z
_atom_site_U_iso_or_equiv
_atom_site_adp_type
_atom_site_calc_flag
_atom_site_refinement_flags
_atom_site_occupancy
Sn Sn1 0.21447(3) 0.20684(5) 0.93872(2) 0.05978(19) Uani d . 1
S S1 0.29048(10) 0.4803(2) 0.97369(9) 0.0736(5) Uani d . 1
S S2 0.40599(12) 0.1842(2) 1.02151(12) 0.0911(6) Uani d . 1
N N1 0.4422(3) 0.5166(7) 1.0553(3) 0.0670(13) Uani d . 1
C C1 0.2069(3) 0.0560(7) 1.0235(3) 0.0602(15) Uani d D 1
H H1A 0.2511 -0.0307 1.0336 0.072 Uiso calc R 1
C C2 0.1285(4) -0.0421(8) 1.0036(3) 0.082(2) Uani d D 1
H H2A 0.1246 -0.1152 0.9646 0.098 Uiso calc R 1
H H2B 0.0828 0.0393 0.9900 0.098 Uiso calc R 1
C C3 0.1217(5) -0.1548(9) 1.0610(4) 0.102(3) Uani d D 1
H H3A 0.0680 -0.2103 1.0470 0.122 Uiso calc R 1
H H3B 0.1632 -0.2456 1.0709 0.122 Uiso calc R 1
C C4 0.1330(5) -0.0499(10) 1.1237(4) 0.104(3) Uani d D 1
H H4A 0.0876 0.0315 1.1153 0.125 Uiso calc R 1
H H4B 0.1322 -0.1267 1.1604 0.125 Uiso calc R 1
C C5 0.2108(5) 0.0466(10) 1.1443(3) 0.101(2) Uani d D 1
H H5A 0.2562 -0.0355 1.1591 0.121 Uiso calc R 1
H H5B 0.2136 0.1204 1.1829 0.121 Uiso calc R 1
C C6 0.2207(4) 0.1582(8) 1.0879(3) 0.0805(19) Uani d D 1
H H6A 0.1816 0.2537 1.0788 0.097 Uiso calc R 1
H H6B 0.2757 0.2074 1.1025 0.097 Uiso calc R 1
C C7 0.2408(6) 0.0636(8) 0.8607(4) 0.109(3) Uani d D 1
H H7A 0.1857 0.0637 0.8261 0.131 Uiso calc R 1
C C8 0.2528(7) -0.1148(9) 0.8691(5) 0.161(5) Uani d D 1
H H8A 0.2072 -0.1634 0.8806 0.193 Uiso calc R 1
H H8B 0.3025 -0.1345 0.9077 0.193 Uiso calc R 1
C C9 0.2603(7) -0.2145(9) 0.8092(5) 0.125(4) Uani d D 1
H H9A 0.2824 -0.3296 0.8239 0.150 Uiso calc R 1
H H9B 0.2062 -0.2284 0.7751 0.150 Uiso calc R 1
C C10 0.3153(7) -0.1220(10) 0.7786(5) 0.153(5) Uani d D 1
H H10A 0.3715 -0.1293 0.8098 0.184 Uiso calc R 1
H H10B 0.3131 -0.1813 0.7369 0.184 Uiso calc R 1
C C11 0.2952(7) 0.0542(11) 0.7636(4) 0.146(4) Uani d D 1
H H11A 0.2438 0.0607 0.7257 0.175 Uiso calc R 1
H H11B 0.3376 0.1075 0.7490 0.175 Uiso calc R 1
C C12 0.2866(4) 0.1581(8) 0.8223(3) 0.083(2) Uani d D 1
H H12A 0.3410 0.1873 0.8533 0.099 Uiso calc R 1
H H12B 0.2581 0.2662 0.8049 0.099 Uiso calc R 1
C C13 0.0980(4) 0.3417(7) 0.8883(3) 0.0646(16) Uani d D 1
H H13A 0.0558 0.2509 0.8735 0.078 Uiso calc R 1
C C14 0.0716(4) 0.4589(8) 0.9331(3) 0.0723(18) Uani d D 1
H H14A 0.1141 0.5457 0.9522 0.087 Uiso calc R 1
H H14B 0.0654 0.3919 0.9706 0.087 Uiso calc R 1
C C15 -0.0088(4) 0.5499(9) 0.8960(3) 0.089(2) Uani d D 1
H H15A -0.0529 0.4647 0.8829 0.106 Uiso calc R 1
H H15B -0.0208 0.6330 0.9265 0.106 Uiso calc R 1
C C16 -0.0060(4) 0.6428(8) 0.8339(3) 0.084(2) Uani d D 1
H H16A -0.0597 0.6927 0.8100 0.101 Uiso calc R 1
H H16B 0.0335 0.7374 0.8473 0.101 Uiso calc R 1
C C17 0.0175(4) 0.5240(9) 0.7877(3) 0.090(2) Uani d D 1
H H17A 0.0230 0.5897 0.7497 0.108 Uiso calc R 1
H H17B -0.0254 0.4377 0.7697 0.108 Uiso calc R 1
C C18 0.0983(4) 0.4331(8) 0.8250(3) 0.0762(18) Uani d D 1
H H18A 0.1097 0.3489 0.7946 0.091 Uiso calc R 1
H H18B 0.1423 0.5185 0.8370 0.091 Uiso calc R 1
C C19 0.3871(4) 0.3993(8) 1.0215(3) 0.0638(15) Uani d . 1
C C20 0.4243(4) 0.6994(8) 1.0636(4) 0.079(2) Uani d . 1
H H20A 0.3724 0.7314 1.0293 0.095 Uiso calc R 1
H H20B 0.4673 0.7721 1.0573 0.095 Uiso calc R 1
C C21 0.4195(6) 0.7289(11) 1.1325(5) 0.112(3) Uani d . 1
H H21A 0.3723 0.6671 1.1368 0.135 Uiso calc R 1
H H21B 0.4120 0.8522 1.1389 0.135 Uiso calc R 1
C C22 0.4978(6) 0.6655(15) 1.1871(5) 0.132(4) Uani d . 1
H H22A 0.5428 0.7433 1.1887 0.158 Uiso calc R 1
H H22B 0.4901 0.6700 1.2311 0.158 Uiso calc R 1
C C23 0.5204(5) 0.4844(13) 1.1745(4) 0.112(3) Uani d . 1
H H23A 0.4805 0.4035 1.1812 0.135 Uiso calc R 1
H H23B 0.5740 0.4559 1.2071 0.135 Uiso calc R 1
C C24 0.5228(4) 0.4648(10) 1.1035(3) 0.082(2) Uani d . 1
H H24A 0.5658 0.5379 1.0975 0.098 Uiso calc R 1
H H24B 0.5345 0.3447 1.0954 0.098 Uiso calc R 1

loop_
_atom_site_aniso_label
_atom_site_aniso_U_11
_atom_site_aniso_U_22
_atom_site_aniso_U_33
_atom_site_aniso_U_12
_atom_site_aniso_U_13
_atom_site_aniso_U_23
Sn1 0.0764(3) 0.0486(3) 0.0632(3) -0.0086(2) 0.0351(2) -0.0032(2)
S1 0.0691(10) 0.0512(9) 0.0971(13) -0.0085(8) 0.0233(9) 0.0023(9)
S2 0.0931(13) 0.0608(11) 0.1322(18) 0.0064(9) 0.0547(13) 0.0058(11)
N1 0.063(3) 0.067(3) 0.075(4) -0.007(3) 0.029(3) 0.002(3)
C1 0.070(4) 0.049(3) 0.069(4) 0.004(3) 0.034(3) 0.008(3)
C2 0.092(5) 0.077(5) 0.078(5) -0.027(4) 0.030(4) 0.005(4)
C3 0.122(6) 0.087(5) 0.112(7) -0.029(5) 0.060(5) 0.010(5)
C4 0.135(7) 0.109(6) 0.089(6) -0.007(6) 0.065(5) 0.015(5)
C5 0.137(7) 0.102(6) 0.066(5) -0.016(5) 0.039(5) 0.000(4)
C6 0.102(5) 0.073(4) 0.070(4) -0.018(4) 0.034(4) -0.007(4)
C7 0.193(9) 0.063(4) 0.121(7) -0.025(5) 0.119(7) -0.027(4)
C8 0.311(15) 0.068(5) 0.196(11) -0.029(7) 0.206(11) -0.026(6)
C9 0.203(10) 0.075(5) 0.147(9) -0.026(6) 0.123(8) -0.029(5)
C10 0.274(13) 0.083(6) 0.185(10) 0.034(8) 0.187(11) 0.022(7)
C11 0.242(12) 0.128(8) 0.126(8) -0.010(8) 0.138(9) -0.002(7)
C12 0.112(6) 0.064(4) 0.090(5) -0.017(4) 0.059(5) -0.008(4)
C13 0.072(4) 0.059(4) 0.062(4) -0.015(3) 0.021(3) 0.000(3)
C14 0.076(4) 0.083(5) 0.067(4) 0.007(4) 0.036(4) 0.017(4)
C15 0.089(5) 0.104(6) 0.084(5) 0.010(4) 0.044(4) 0.017(4)
C16 0.105(5) 0.069(4) 0.080(5) 0.008(4) 0.035(4) 0.013(4)
C17 0.111(6) 0.084(5) 0.066(5) 0.005(4) 0.019(4) 0.007(4)
C18 0.098(5) 0.074(4) 0.063(4) 0.000(4) 0.035(4) -0.002(3)
C19 0.063(4) 0.069(4) 0.068(4) -0.008(3) 0.034(3) 0.002(3)
C20 0.078(4) 0.068(4) 0.099(6) -0.015(4) 0.038(4) -0.004(4)
C21 0.102(7) 0.117(7) 0.135(8) -0.005(5) 0.062(6) -0.034(6)
C22 0.116(8) 0.190(11) 0.099(7) -0.008(8) 0.048(6) -0.039(7)
C23 0.093(6) 0.162(9) 0.085(6) 0.015(6) 0.034(5) 0.025(6)
C24 0.060(4) 0.105(6) 0.082(5) -0.002(4) 0.026(4) -0.002(4)

loop_
_atom_type_symbol
_atom_type_description
_atom_type_scat_dispersion_real
_atom_type_scat_dispersion_imag
_atom_type_scat_source
C C 0.0033 0.0016 'International Tables Vol C Tables 4.2.6.8 and 6.1.1.4'
H H 0.0000 0.0000 'International Tables Vol C Tables 4.2.6.8 and 6.1.1.4'
S S 0.1246 0.1234 'International Tables Vol C Tables 4.2.6.8 and 6.1.1.4'
Sn Sn -0.6537 1.4246 'International Tables Vol C Tables 4.2.6.8 and 6.1.1.4'
N N 0.0061 0.0033 'International Tables Vol C Tables 4.2.6.8 and 6.1.1.4'

loop_
_geom_angle_atom_site_label_1
_geom_angle_atom_site_label_2
_geom_angle_atom_site_label_3
_geom_angle
C7 Sn1 C1 115.8(2)
C7 Sn1 C13 105.8(3)
C1 Sn1 C13 110.5(2)
C7 Sn1 S1 116.04(19)
C1 Sn1 S1 112.96(15)
C13 Sn1 S1 92.86(16)
C7 Sn1 S2 86.4(3)
C1 Sn1 S2 82.11(15)
C13 Sn1 S2 154.88(16)
S1 Sn1 S2 62.03(5)
C19 S1 Sn1 100.2(2)
C19 S2 Sn1 77.3(2)
C19 N1 C20 124.9(6)
C19 N1 C24 121.6(6)
C20 N1 C24 111.6(6)
C2 C1 C6 111.8(5)
C2 C1 Sn1 110.2(4)
C6 C1 Sn1 114.6(4)
C2 C1 H1A 106.6
C6 C1 H1A 106.6
Sn1 C1 H1A 106.6
C1 C2 C3 112.0(5)
C1 C2 H2A 109.2
C3 C2 H2A 109.2
C1 C2 H2B 109.2
C3 C2 H2B 109.2
H2A C2 H2B 107.9
C4 C3 C2 111.2(6)
C4 C3 H3A 109.4
C2 C3 H3A 109.4
C4 C3 H3B 109.4
C2 C3 H3B 109.4
H3A C3 H3B 108.0
C5 C4 C3 111.6(6)
C5 C4 H4A 109.3
C3 C4 H4A 109.3
C5 C4 H4B 109.3
C3 C4 H4B 109.3
H4A C4 H4B 108.0
C4 C5 C6 112.9(6)
C4 C5 H5A 109.0
C6 C5 H5A 109.0
C4 C5 H5B 109.0
C6 C5 H5B 109.0
H5A C5 H5B 107.8
C1 C6 C5 112.0(5)
C1 C6 H6A 109.2
C5 C6 H6A 109.2
C1 C6 H6B 109.2
C5 C6 H6B 109.2
H6A C6 H6B 107.9
C8 C7 C12 117.7(6)
C8 C7 Sn1 118.3(5)
C12 C7 Sn1 116.4(4)
C8 C7 H7A 99.2
C12 C7 H7A 99.2
Sn1 C7 H7A 99.2
C7 C8 C9 116.6(7)
C7 C8 H8A 108.1
C9 C8 H8A 108.1
C7 C8 H8B 108.1
C9 C8 H8B 108.1
H8A C8 H8B 107.3
C10 C9 C8 110.9(6)
C10 C9 H9A 109.5
C8 C9 H9A 109.5
C10 C9 H9B 109.5
C8 C9 H9B 109.5
H9A C9 H9B 108.0
C11 C10 C9 114.2(7)
C11 C10 H10A 108.7
C9 C10 H10A 108.7
C11 C10 H10B 108.7
C9 C10 H10B 108.7
H10A C10 H10B 107.6
C10 C11 C12 114.4(7)
C10 C11 H11A 108.7
C12 C11 H11A 108.7
C10 C11 H11B 108.7
C12 C11 H11B 108.7
H11A C11 H11B 107.6
C7 C12 C11 113.1(5)
C7 C12 H12A 109.0
C11 C12 H12A 109.0
C7 C12 H12B 109.0
C11 C12 H12B 109.0
H12A C12 H12B 107.8
C14 C13 C18 111.4(5)
C14 C13 Sn1 114.4(4)
C18 C13 Sn1 111.9(4)
C14 C13 H13A 106.2
C18 C13 H13A 106.2
Sn1 C13 H13A 106.2
C13 C14 C15 112.5(5)
C13 C14 H14A 109.1
C15 C14 H14A 109.1
C13 C14 H14B 109.1
C15 C14 H14B 109.1
H14A C14 H14B 107.8
C16 C15 C14 111.9(5)
C16 C15 H15A 109.2
C14 C15 H15A 109.2
C16 C15 H15B 109.2
C14 C15 H15B 109.2
H15A C15 H15B 107.9
C17 C16 C15 111.4(5)
C17 C16 H16A 109.3
C15 C16 H16A 109.3
C17 C16 H16B 109.3
C15 C16 H16B 109.3
H16A C16 H16B 108.0
C16 C17 C18 110.8(5)
C16 C17 H17A 109.5
C18 C17 H17A 109.5
C16 C17 H17B 109.5
C18 C17 H17B 109.5
H17A C17 H17B 108.1
C13 C18 C17 113.3(5)
C13 C18 H18A 108.9
C17 C18 H18A 108.9
C13 C18 H18B 108.9
C17 C18 H18B 108.9
H18A C18 H18B 107.7
N1 C19 S2 124.2(5)
N1 C19 S1 116.0(5)
S2 C19 S1 119.8(4)
N1 C20 C21 110.1(6)
N1 C20 H20A 109.6
C21 C20 H20A 109.6
N1 C20 H20B 109.6
C21 C20 H20B 109.6
H20A C20 H20B 108.2
C20 C21 C22 110.5(7)
C20 C21 H21A 109.5
C22 C21 H21A 109.5
C20 C21 H21B 109.5
C22 C21 H21B 109.5
H21A C21 H21B 108.1
C23 C22 C21 112.7(8)
C23 C22 H22A 109.1
C21 C22 H22A 109.1
C23 C22 H22B 109.1
C21 C22 H22B 109.1
H22A C22 H22B 107.8
C22 C23 C24 111.3(7)
C22 C23 H23A 109.4
C24 C23 H23A 109.4
C22 C23 H23B 109.4
C24 C23 H23B 109.4
H23A C23 H23B 108.0
N1 C24 C23 108.3(5)
N1 C24 H24A 110.0
C23 C24 H24A 110.0
N1 C24 H24B 110.0
C23 C24 H24B 110.0
H24A C24 H24B 108.4

loop_
_geom_bond_atom_site_label_1
_geom_bond_atom_site_label_2
_geom_bond_distance
Sn1 C7 2.133(6)
Sn1 C1 2.151(5)
Sn1 C13 2.188(6)
Sn1 S1 2.4516(19)
Sn1 S2 3.174(3)
S1 C19 1.742(6)
S2 C19 1.683(7)
N1 C19 1.327(7)
N1 C20 1.459(8)
N1 C24 1.469(8)
C1 C2 1.480(7)
C1 C6 1.502(7)
C1 H1A 0.980
C2 C3 1.512(7)
C2 H2A 0.970
C2 H2B 0.970
C3 C4 1.490(8)
C3 H3A 0.970
C3 H3B 0.970
C4 C5 1.463(7)
C4 H4A 0.970
C4 H4B 0.970
C5 C6 1.510(7)
C5 H5A 0.970
C5 H5B 0.970
C6 H6A 0.970
C6 H6B 0.970
C7 C8 1.387(7)
C7 C12 1.487(6)
C7 H7A 0.980
C8 C9 1.506(8)
C8 H8A 0.970
C8 H8B 0.970
C9 C10 1.487(8)
C9 H9A 0.970
C9 H9B 0.970
C10 C11 1.405(8)
C10 H10A 0.970
C10 H10B 0.970
C11 C12 1.509(7)
C11 H11A 0.970
C11 H11B 0.970
C12 H12A 0.970
C12 H12B 0.970
C13 C14 1.475(6)
C13 C18 1.493(6)
C13 H13A 0.980
C14 C15 1.512(7)
C14 H14A 0.970
C14 H14B 0.970
C15 C16 1.492(7)
C15 H15A 0.970
C15 H15B 0.970
C16 C17 1.477(7)
C16 H16A 0.970
C16 H16B 0.970
C17 C18 1.517(7)
C17 H17A 0.970
C17 H17B 0.970
C18 H18A 0.970
C18 H18B 0.970
C20 C21 1.484(11)
C20 H20A 0.970
C20 H20B 0.970
C21 C22 1.523(12)
C21 H21A 0.970
C21 H21B 0.970
C22 C23 1.490(11)
C22 H22A 0.970
C22 H22B 0.970
C23 C24 1.501(10)
C23 H23A 0.970
C23 H23B 0.970
C24 H24A 0.970
C24 H24B 0.970

loop_
_geom_torsion_atom_site_label_1
_geom_torsion_atom_site_label_2
_geom_torsion_atom_site_label_3
_geom_torsion_atom_site_label_4
_geom_torsion
C7 Sn1 S1 C19 -74.8(4)
C1 Sn1 S1 C19 62.3(3)
C13 Sn1 S1 C19 176.1(2)
S2 Sn1 S1 C19 -4.49(19)
C7 Sn1 S2 C19 126.8(3)
C1 Sn1 S2 C19 -116.6(2)
C13 Sn1 S2 C19 6.0(4)
S1 Sn1 S2 C19 4.69(19)
C7 Sn1 C1 C2 -75.0(5)
C13 Sn1 C1 C2 45.3(5)
S1 Sn1 C1 C2 147.8(4)
S2 Sn1 C1 C2 -157.2(4)
C7 Sn1 C1 C6 157.8(5)
C13 Sn1 C1 C6 -81.9(5)
S1 Sn1 C1 C6 20.6(5)
S2 Sn1 C1 C6 75.6(4)
C6 C1 C2 C3 -53.1(7)
Sn1 C1 C2 C3 178.1(5)
C1 C2 C3 C4 55.0(9)
C2 C3 C4 C5 -55.1(9)
C3 C4 C5 C6 54.0(9)
C2 C1 C6 C5 51.1(8)
Sn1 C1 C6 C5 177.5(5)
C4 C5 C6 C1 -51.9(9)
C1 Sn1 C7 C8 -1.1(9)
C13 Sn1 C7 C8 -123.9(8)
S1 Sn1 C7 C8 134.8(8)
S2 Sn1 C7 C8 78.4(9)
C1 Sn1 C7 C12 -150.1(6)
C13 Sn1 C7 C12 87.1(7)
S1 Sn1 C7 C12 -14.3(8)
S2 Sn1 C7 C12 -70.7(7)
C12 C7 C8 C9 -39.0(14)
Sn1 C7 C8 C9 172.4(7)
C7 C8 C9 C10 44.6(14)
C8 C9 C10 C11 -51.1(13)
C9 C10 C11 C12 51.7(14)
C8 C7 C12 C11 36.6(13)
Sn1 C7 C12 C11 -174.2(6)
C10 C11 C12 C7 -42.7(12)
C7 Sn1 C13 C14 -176.0(4)
C1 Sn1 C13 C14 57.9(5)
S1 Sn1 C13 C14 -57.9(4)
S2 Sn1 C13 C14 -59.0(6)
C7 Sn1 C13 C18 -48.1(5)
C1 Sn1 C13 C18 -174.2(4)
S1 Sn1 C13 C18 70.0(4)
S2 Sn1 C13 C18 68.8(6)
C18 C13 C14 C15 51.6(7)
Sn1 C13 C14 C15 179.7(4)
C13 C14 C15 C16 -53.7(8)
C14 C15 C16 C17 55.2(8)
C15 C16 C17 C18 -54.7(8)
C14 C13 C18 C17 -52.1(7)
Sn1 C13 C18 C17 178.4(4)
C16 C17 C18 C13 53.9(8)
C20 N1 C19 S2 -171.2(5)
C24 N1 C19 S2 -8.1(8)
C20 N1 C19 S1 9.9(8)
C24 N1 C19 S1 173.1(4)
Sn1 S2 C19 N1 174.5(5)
Sn1 S2 C19 S1 -6.7(3)
Sn1 S1 C19 N1 -172.4(4)
Sn1 S1 C19 S2 8.6(4)
C19 N1 C20 C21 101.8(8)
C24 N1 C20 C21 -62.8(7)
N1 C20 C21 C22 54.6(9)
C20 C21 C22 C23 -50.4(10)
C21 C22 C23 C24 51.7(10)
C19 N1 C24 C23 -102.5(7)
C20 N1 C24 C23 62.7(7)
C22 C23 C24 N1 -56.4(9)
